data_7213621
loop_
_publ_author_name
'Ma, Ying-Zhao'
'Zhang, Li-Min'
'Peng, Guo'
'Zhao, Chong-Jian'
'Dong, Ruo-Ting'
'Yang, Cheng-Feng'
'Deng, Hong'

_publ_section_title
;
 A series of three-dimensional 3d--4f cyanide heterometallic coordination
 polymers: synthesis, crystal structure, photoluminescent and magnetic
 properties
;
_journal_issue 4
_journal_name_full CrystEngComm
_journal_page_first 667
_journal_paper_doi 10.1039/c3ce42025f
_journal_volume 16
_journal_year 2014
_chemical_formula_moiety 'C89 H80 Cl6 Cu13 N19 O40 Tb4, 4(H2 O)'
_chemical_formula_sum 'C89 H88 Cl6 Cu13 N19 O44 Tb4'
_chemical_formula_weight 3802.49
_chemical_name_systematic
; 
 ? 
;
_space_group_IT_number 2
_symmetry_cell_setting triclinic
_symmetry_space_group_name_Hall '-P 1'
_symmetry_space_group_name_H-M 'P -1'
_atom_sites_solution_hydrogens geom
_atom_sites_solution_primary direct
_atom_sites_solution_secondary difmap
_audit_creation_method SHELXL-97
_cell_angle_alpha 92.002(3)
_cell_angle_beta 103.580(3)
_cell_angle_gamma 92.510(3)
_cell_formula_units_Z 1
_cell_length_a 9.896(2)
_cell_length_b 16.210(4)
_cell_length_c 18.443(4)
_cell_measurement_reflns_used 10365
_cell_measurement_temperature 296(2)
_cell_measurement_theta_max 25.40
_cell_measurement_theta_min 1.66
_cell_volume 2869.9(11)
_computing_cell_refinement 'Apex2 (Bruker, 2005)'
_computing_data_collection 'Apex2 (Bruker, 2005)'
_computing_data_reduction 'Apex2 (Bruker, 2005)'
_computing_molecular_graphics 'SHELXTL 6.12'
_computing_publication_material 'SHELXTL 6.12'
_computing_structure_refinement 'SHELXTL 6.12'
_computing_structure_solution 'SHELXTL 6.12 (Bruker, 2000-2003)'
_diffrn_ambient_temperature 296(2)
_diffrn_measured_fraction_theta_full 0.981
_diffrn_measured_fraction_theta_max 0.981
_diffrn_measurement_device_type 'Bruker AXS SMART APEX CCD diffractometer'
_diffrn_measurement_method '\w scans'
_diffrn_radiation_monochromator graphite
_diffrn_radiation_source 'fine-focus sealed tube'
_diffrn_radiation_type MoK\a
_diffrn_radiation_wavelength 0.71073
_diffrn_reflns_av_R_equivalents 0.0280
_diffrn_reflns_av_sigmaI/netI 0.0607
_diffrn_reflns_limit_h_max 11
_diffrn_reflns_limit_h_min -11
_diffrn_reflns_limit_k_max 19
_diffrn_reflns_limit_k_min -18
_diffrn_reflns_limit_l_max 15
_diffrn_reflns_limit_l_min -22
_diffrn_reflns_number 15094
_diffrn_reflns_theta_full 25.40
_diffrn_reflns_theta_max 25.40
_diffrn_reflns_theta_min 1.66
_exptl_absorpt_coefficient_mu 5.014
_exptl_absorpt_correction_T_max 0.367
_exptl_absorpt_correction_T_min 0.312
_exptl_absorpt_correction_type multi-scan
_exptl_absorpt_process_details 'Apex2 (Bruker, 2005)'
_exptl_crystal_colour orange
_exptl_crystal_density_diffrn 2.200
_exptl_crystal_density_method 'not measured'
_exptl_crystal_description block
_exptl_crystal_F_000 1846
_exptl_crystal_size_max 0.30
_exptl_crystal_size_mid 0.20
_exptl_crystal_size_min 0.20
_refine_diff_density_max 1.698
_refine_diff_density_min -1.245
_refine_diff_density_rms 0.158
_refine_ls_extinction_coef 0.00012(3)
_refine_ls_extinction_expression Fc^*^=kFc[1+0.001xFc^2^\l^3^/sin(2\q)]^-1/4^
_refine_ls_extinction_method SHELXL
_refine_ls_goodness_of_fit_ref 1.090
_refine_ls_hydrogen_treatment mixed
_refine_ls_matrix_type full
_refine_ls_number_parameters 798
_refine_ls_number_reflns 10365
_refine_ls_number_restraints 0
_refine_ls_restrained_S_all 1.090
_refine_ls_R_factor_all 0.0647
_refine_ls_R_factor_gt 0.0462
_refine_ls_shift/su_max 0.001
_refine_ls_shift/su_mean 0.000
_refine_ls_structure_factor_coef Fsqd
_refine_ls_weighting_details 'calc w=1/[\s^2^(Fo^2^)+(0.0000P)^2^+17.0000P] where P=(Fo^2^+2Fc^2^)/3'
_refine_ls_weighting_scheme calc
_refine_ls_wR_factor_gt 0.0844
_refine_ls_wR_factor_ref 0.0911
_reflns_number_gt 7970
_reflns_number_total 10365
_reflns_threshold_expression >2sigma(I)
_cod_data_source_file c3ce42025f.txt
_cod_data_source_block II-A
_cod_database_code 7213621

loop_
_symmetry_equiv_pos_as_xyz
'x, y, z'
'-x, -y, -z'

loop_
_atom_site_label
_atom_site_type_symbol
_atom_site_fract_x
_atom_site_fract_y
_atom_site_fract_z
_atom_site_U_iso_or_equiv
_atom_site_adp_type
_atom_site_occupancy
_atom_site_symmetry_multiplicity
_atom_site_calc_flag
_atom_site_refinement_flags
_atom_site_disorder_group
C1 C 0.0195(9) 0.0324(4) -0.0062(5) 0.048(2) Uani 0.50 1 d P .
C2 C 0.6636(14) 0.0631(8) 0.0294(7) 0.048(3) Uani 1 1 d . .
C3 C 1.0591(9) 0.3082(5) -0.0047(4) 0.036(2) Uani 1 1 d . .
C4 C -0.0405(9) 0.1085(6) 0.7993(5) 0.047(2) Uani 1 1 d . .
H4 H -0.1192 0.1005 0.8181 0.056 Uiso 1 1 calc R .
C5 C -0.0535(8) 0.0921(5) 0.7237(4) 0.038(2) Uani 1 1 d . .
H5 H -0.1393 0.0753 0.6927 0.045 Uiso 1 1 calc R .
C6 C 0.0635(8) 0.1013(4) 0.6952(4) 0.0256(16) Uani 1 1 d . .
C7 C 0.1842(8) 0.1330(5) 0.7430(4) 0.0293(18) Uani 1 1 d . .
H7 H 0.2635 0.1435 0.7252 0.035 Uiso 1 1 calc R .
C8 C 0.1879(9) 0.1493(5) 0.8172(4) 0.041(2) Uani 1 1 d . .
H8 H 0.2705 0.1714 0.8484 0.049 Uiso 1 1 calc R .
C9 C 0.0630(8) 0.0749(4) 0.6154(4) 0.0253(17) Uani 1 1 d . .
C10 C 0.5604(8) 0.0205(5) 0.1939(4) 0.036(2) Uani 1 1 d . .
H10 H 0.6408 0.0100 0.1781 0.043 Uiso 1 1 calc R .
C11 C 0.5646(8) 0.0175(5) 0.2688(4) 0.0349(19) Uani 1 1 d . .
H11 H 0.6466 0.0055 0.3024 0.042 Uiso 1 1 calc R .
C12 C 0.4477(7) 0.0323(4) 0.2939(4) 0.0241(16) Uani 1 1 d . .
C13 C 0.3287(8) 0.0506(5) 0.2409(4) 0.037(2) Uani 1 1 d . .
H13 H 0.2473 0.0619 0.2554 0.045 Uiso 1 1 calc R .
C14 C 0.3325(9) 0.0519(6) 0.1669(4) 0.045(2) Uani 1 1 d . .
H14 H 0.2520 0.0631 0.1319 0.054 Uiso 1 1 calc R .
C15 C 0.4444(8) 0.0288(4) 0.3747(4) 0.0231(16) Uani 1 1 d . .
C16 C 0.1037(10) 0.2227(6) 0.1946(5) 0.052(3) Uani 1 1 d . .
H16 H 0.1439 0.2564 0.1647 0.063 Uiso 1 1 calc R .
C17 C 0.1512(10) 0.2344(6) 0.2707(4) 0.048(2) Uani 1 1 d . .
H17 H 0.2202 0.2750 0.2913 0.058 Uiso 1 1 calc R .
C18 C 0.0928(8) 0.1836(5) 0.3161(4) 0.0321(18) Uani 1 1 d . .
C19 C -0.0074(9) 0.1246(5) 0.2818(4) 0.039(2) Uani 1 1 d . .
H19 H -0.0470 0.0888 0.3103 0.047 Uiso 1 1 calc R .
C20 C -0.0493(9) 0.1186(6) 0.2051(5) 0.046(2) Uani 1 1 d . .
H20 H -0.1187 0.0787 0.1832 0.055 Uiso 1 1 calc R .
C21 C 0.1484(9) 0.1905(5) 0.4000(4) 0.0339(19) Uani 1 1 d . .
C22 C 1.1401(9) 0.4693(5) 0.1997(4) 0.039(2) Uani 1 1 d . .
H22 H 1.0490 0.4858 0.1874 0.047 Uiso 1 1 calc R .
C23 C 1.2107(8) 0.4758(5) 0.2733(4) 0.0344(19) Uani 1 1 d . .
H23 H 1.1661 0.4939 0.3096 0.041 Uiso 1 1 calc R .
C24 C 1.3486(8) 0.4553(4) 0.2936(4) 0.0272(17) Uani 1 1 d . .
C25 C 1.4061(9) 0.4259(6) 0.2362(4) 0.046(2) Uani 1 1 d . .
H25 H 1.4978 0.4105 0.2465 0.055 Uiso 1 1 calc R .
C26 C 1.3265(10) 0.4199(6) 0.1646(5) 0.057(3) Uani 1 1 d . .
H26 H 1.3668 0.4001 0.1271 0.068 Uiso 1 1 calc R .
C27 C 1.4337(8) 0.4637(4) 0.3729(4) 0.0255(17) Uani 1 1 d . .
C28 C 0.9586(10) 0.6642(5) 0.2053(5) 0.043(2) Uani 1 1 d . .
H28 H 1.0203 0.6945 0.1842 0.052 Uiso 1 1 calc R .
C29 C 1.0021(9) 0.6436(5) 0.2783(5) 0.037(2) Uani 1 1 d . .
H29 H 1.0917 0.6595 0.3054 0.045 Uiso 1 1 calc R .
C30 C 0.9122(8) 0.5992(5) 0.3117(4) 0.0292(17) Uani 1 1 d . .
C31 C 0.7806(9) 0.5791(6) 0.2692(5) 0.047(2) Uani 1 1 d . .
H31 H 0.7166 0.5498 0.2896 0.056 Uiso 1 1 calc R .
C32 C 0.7433(10) 0.6023(7) 0.1963(5) 0.058(3) Uani 1 1 d . .
H32 H 0.6531 0.5895 0.1685 0.069 Uiso 1 1 calc R .
C33 C 0.9591(8) 0.5698(4) 0.3883(4) 0.0258(17) Uani 1 1 d . .
C34 C 1.2000(11) 0.6564(7) 0.8130(5) 0.062(3) Uani 1 1 d . .
H34 H 1.1414 0.6219 0.8326 0.075 Uiso 1 1 calc R .
C35 C 1.1867(10) 0.6532(6) 0.7367(5) 0.052(3) Uani 1 1 d . .
H35 H 1.1207 0.6163 0.7065 0.062 Uiso 1 1 calc R .
C36 C 1.2684(8) 0.7030(4) 0.7050(4) 0.0280(17) Uani 1 1 d . .
C37 C 1.3644(10) 0.7553(6) 0.7530(5) 0.048(2) Uani 1 1 d . .
H37 H 1.4231 0.7907 0.7342 0.058 Uiso 1 1 calc R .
C38 C 1.3744(10) 0.7557(6) 0.8297(5) 0.055(3) Uani 1 1 d . .
H38 H 1.4404 0.7915 0.8610 0.065 Uiso 1 1 calc R .
C39 C 1.2591(8) 0.6991(5) 0.6214(4) 0.0321(18) Uani 1 1 d . .
C40 C 1.3969(10) 0.7903(7) 1.1085(5) 0.060(3) Uani 1 1 d . .
H40 H 1.4209 0.8335 1.0812 0.072 Uiso 1 1 calc R .
C41 C 1.4276(10) 0.8010(6) 1.1861(5) 0.052(3) Uani 1 1 d . .
H41 H 1.4727 0.8496 1.2099 0.062 Uiso 1 1 calc R .
C42 C 1.3898(8) 0.7382(5) 1.2263(4) 0.0347(19) Uani 1 1 d . .
C43 C 1.3241(10) 0.6689(6) 1.1882(5) 0.052(3) Uani 1 1 d . .
H43 H 1.2963 0.6255 1.2140 0.063 Uiso 1 1 calc R .
C44 C 1.2990(11) 0.6629(6) 1.1120(5) 0.061(3) Uani 1 1 d . .
H44 H 1.2540 0.6148 1.0871 0.073 Uiso 1 1 calc R .
C45 C 1.4258(11) 0.7464(7) 1.3116(5) 0.056(3) Uani 1 1 d . .
Cl1 Cl 0.3385(2) 0.16912(14) 0.00691(12) 0.0507(6) Uani 1 1 d . .
Cl2 Cl 0.8527(2) 0.47145(13) 0.04238(11) 0.0411(5) Uani 1 1 d . .
Cl3 Cl 1.4350(3) 0.37739(18) -0.00480(16) 0.0701(8) Uani 1 1 d . .
Cu1 Cu 0.10626(14) 0.12446(8) -0.04067(6) 0.0570(3) Uani 1 1 d . .
Cu2 Cu 0.44255(11) 0.04696(7) 0.03253(5) 0.0406(3) Uani 1 1 d . .
Cu3 Cu 0.91772(13) 0.15961(8) 0.04561(6) 0.0596(4) Uani 1 1 d . .
Cu4 Cu 1.08054(13) 0.42572(7) 0.03792(6) 0.0527(3) Uani 1 1 d . .
Cu5 Cu 1.19812(15) 0.35593(10) -0.05194(7) 0.0746(4) Uani 1 1 d . .
Cu6 Cu 1.5000 0.5000 0.0000 0.064(3) Uani 0.589(15) 2 d SP 1
Cu7 Cu 1.31467(16) 0.70929(10) 0.96570(6) 0.0772(5) Uani 1 1 d . .
Cu6B Cu 1.624(2) 0.4826(7) 0.0184(6) 0.096(5) Uani 0.206(7) 1 d P 2
N1 N 0.0195(9) 0.0324(4) -0.0062(5) 0.048(2) Uani 0.50 1 d P .
N2 N 0.7323(11) 0.0951(6) 0.0369(5) 0.050(3) Uani 1 1 d . .
N3 N 1.0011(9) 0.2481(5) 0.0042(4) 0.0496(19) Uani 1 1 d . .
N4 N 0.0782(7) 0.1349(4) 0.8466(4) 0.0389(17) Uani 1 1 d . .
N5 N 0.4479(7) 0.0376(4) 0.1432(3) 0.0352(16) Uani 1 1 d . .
N6 N 0.0040(8) 0.1665(5) 0.1602(4) 0.0475(19) Uani 1 1 d . .
N7 N 1.1942(7) 0.4408(4) 0.1453(3) 0.0396(17) Uani 1 1 d . .
N8 N 0.8341(8) 0.6432(5) 0.1639(4) 0.0461(19) Uani 1 1 d . .
N9 N 1.2932(8) 0.7067(5) 0.8596(4) 0.048(2) Uani 1 1 d . .
N10 N 1.3361(8) 0.7230(5) 1.0718(4) 0.0428(18) Uani 1 1 d . .
O1 O -0.0464(5) 0.0393(3) 0.5767(3) 0.0358(13) Uani 1 1 d . .
O2 O 0.1738(5) 0.0866(3) 0.5953(3) 0.0301(12) Uani 1 1 d . .
O3 O 0.5518(5) 0.0091(3) 0.4195(3) 0.0313(12) Uani 1 1 d . .
O4 O 0.3316(5) 0.0451(3) 0.3904(3) 0.0336(13) Uani 1 1 d . .
O5 O 0.2233(7) 0.2520(3) 0.4271(3) 0.0521(17) Uani 1 1 d . .
O6 O 0.1130(5) 0.1318(3) 0.4367(3) 0.0368(13) Uani 1 1 d . .
O7 O 1.3733(5) 0.4937(3) 0.4200(3) 0.0315(12) Uani 1 1 d . .
O8 O 1.5546(5) 0.4423(3) 0.3852(3) 0.0338(13) Uani 1 1 d . .
O9 O 1.0842(5) 0.5863(3) 0.4225(3) 0.0326(13) Uani 1 1 d . .
O10 O 0.8745(5) 0.5281(3) 0.4146(3) 0.0332(13) Uani 1 1 d . .
O11 O 1.1881(5) 0.6389(3) 0.5830(3) 0.0332(13) Uani 1 1 d . .
O12 O 1.3242(7) 0.7546(3) 0.5971(3) 0.0469(16) Uani 1 1 d . .
O13 O 1.5264(9) 0.7955(5) 1.3399(3) 0.089(3) Uani 1 1 d . .
O14 O 1.3541(8) 0.7024(5) 1.3435(3) 0.077(2) Uani 1 1 d . .
O15W O 1.3771(5) 0.6546(3) 0.4812(3) 0.0325(13) Uani 1 1 d . .
H15A H 1.3936 0.6962 0.5117 0.039 Uiso 1 1 d R .
H15B H 1.3668 0.6739 0.4383 0.039 Uiso 1 1 d R .
O16W O 1.3574(4) 0.3986(2) 0.5458(2) 0.0446(15) Uani 1 1 d . .
H16A H 1.2996 0.3574 0.5420 0.054 Uiso 1 1 d R .
H16B H 1.4342 0.3805 0.5408 0.054 Uiso 1 1 d R .
O17W O 1.1090(4) 0.4122(2) 0.4297(2) 0.0350(13) Uani 1 1 d R .
H17A H 1.0425 0.3848 0.4412 0.042 Uiso 1 1 d R .
H17B H 1.1839 0.3891 0.4485 0.042 Uiso 1 1 d R .
O18W O 0.4023(5) 0.1472(3) 0.5249(3) 0.0345(13) Uani 1 1 d . .
H18A H 0.3780 0.1895 0.5002 0.041 Uiso 1 1 d R .
H18B H 0.4352 0.1655 0.5696 0.041 Uiso 1 1 d R .
O19W O 0.3075(6) -0.1115(3) 0.4508(3) 0.0448(15) Uani 1 1 d . .
H19A H 0.2773 -0.1591 0.4589 0.054 Uiso 1 1 d R .
H19B H 0.3578 -0.0924 0.4922 0.054 Uiso 1 1 d R .
O20W O 0.1775(5) -0.0884(3) 0.5740(3) 0.0339(13) Uani 1 1 d . .
H20A H 0.0920 -0.1016 0.5707 0.041 Uiso 1 1 d R .
H20B H 0.2183 -0.1337 0.5804 0.041 Uiso 1 1 d R .
O21W O 0.1972(8) 0.2718(4) 0.5860(4) 0.077(2) Uani 1 1 d . .
H21A H 0.1985 0.2333 0.5561 0.093 Uiso 1 1 d R .
H21B H 0.2605 0.2691 0.6237 0.093 Uiso 1 1 d R .
O22W O 0.0995(9) 0.7682(4) 0.4457(5) 0.100(3) Uani 1 1 d . .
H22A H 0.0553 0.7465 0.4753 0.120 Uiso 1 1 d R .
H22B H 0.0952 0.7313 0.4111 0.120 Uiso 1 1 d R .
Tb1 Tb 1.25840(4) 0.52773(2) 0.510387(18) 0.02237(10) Uani 1 1 d . .
Tb2 Tb 0.24893(4) 0.02120(2) 0.496984(18) 0.02226(10) Uani 1 1 d . .

loop_
_atom_site_aniso_label
_atom_site_aniso_U_11
_atom_site_aniso_U_22
_atom_site_aniso_U_33
_atom_site_aniso_U_23
_atom_site_aniso_U_13
_atom_site_aniso_U_12
C1 0.050(5) 0.039(5) 0.058(5) 0.009(5) 0.019(4) 0.012(4)
C2 0.072(10) 0.049(8) 0.039(7) 0.022(6) 0.041(7) 0.020(6)
C3 0.046(5) 0.038(5) 0.026(4) 0.009(4) 0.010(4) 0.007(4)
C4 0.044(6) 0.068(6) 0.031(5) -0.007(5) 0.019(4) -0.006(5)
C5 0.026(4) 0.058(6) 0.029(4) -0.002(4) 0.007(3) -0.004(4)
C6 0.028(4) 0.030(4) 0.021(4) -0.001(3) 0.011(3) 0.004(3)
C7 0.028(4) 0.041(5) 0.017(4) -0.007(3) 0.005(3) -0.005(3)
C8 0.042(5) 0.048(5) 0.029(5) -0.006(4) 0.004(4) -0.006(4)
C9 0.037(5) 0.021(4) 0.019(4) 0.001(3) 0.010(3) 0.004(3)
C10 0.033(5) 0.057(5) 0.021(4) 0.004(4) 0.013(4) 0.004(4)
C11 0.026(4) 0.051(5) 0.027(4) 0.008(4) 0.005(3) 0.005(4)
C12 0.028(4) 0.029(4) 0.015(4) 0.004(3) 0.006(3) -0.001(3)
C13 0.035(5) 0.063(6) 0.016(4) 0.012(4) 0.008(3) 0.011(4)
C14 0.037(5) 0.083(7) 0.017(4) 0.006(4) 0.005(4) 0.014(5)
C15 0.029(4) 0.028(4) 0.016(4) 0.004(3) 0.013(3) 0.002(3)
C16 0.061(6) 0.054(6) 0.039(5) 0.014(5) 0.008(5) -0.021(5)
C17 0.059(6) 0.053(6) 0.025(5) 0.008(4) -0.002(4) -0.020(5)
C18 0.034(5) 0.034(4) 0.029(4) 0.003(4) 0.008(4) 0.008(4)
C19 0.043(5) 0.047(5) 0.030(5) 0.003(4) 0.016(4) -0.013(4)
C20 0.042(5) 0.060(6) 0.030(5) 0.002(4) 0.000(4) -0.019(5)
C21 0.043(5) 0.034(5) 0.027(4) 0.006(4) 0.010(4) 0.011(4)
C22 0.037(5) 0.052(5) 0.027(5) 0.000(4) 0.006(4) 0.002(4)
C23 0.033(5) 0.045(5) 0.023(4) -0.004(4) 0.004(3) 0.004(4)
C24 0.033(4) 0.027(4) 0.019(4) 0.001(3) 0.002(3) -0.001(3)
C25 0.037(5) 0.076(7) 0.023(4) -0.006(4) 0.004(4) 0.016(5)
C26 0.050(6) 0.091(8) 0.028(5) -0.013(5) 0.008(4) 0.019(6)
C27 0.026(4) 0.025(4) 0.023(4) -0.002(3) 0.003(3) -0.009(3)
C28 0.049(6) 0.047(5) 0.037(5) 0.011(4) 0.017(4) -0.004(4)
C29 0.041(5) 0.037(5) 0.036(5) 0.003(4) 0.013(4) 0.007(4)
C30 0.032(4) 0.032(4) 0.026(4) 0.003(3) 0.012(3) 0.003(3)
C31 0.039(5) 0.069(6) 0.031(5) 0.006(4) 0.007(4) -0.013(5)
C32 0.050(6) 0.089(8) 0.027(5) -0.005(5) -0.003(4) -0.005(6)
C33 0.034(5) 0.022(4) 0.021(4) -0.006(3) 0.007(3) 0.000(3)
C34 0.067(7) 0.093(8) 0.024(5) 0.002(5) 0.013(5) -0.027(6)
C35 0.059(6) 0.065(6) 0.029(5) 0.000(4) 0.011(4) -0.025(5)
C36 0.030(4) 0.029(4) 0.025(4) -0.005(3) 0.006(3) 0.003(3)
C37 0.065(7) 0.051(6) 0.029(5) -0.006(4) 0.014(4) -0.015(5)
C38 0.060(7) 0.065(7) 0.028(5) -0.017(5) -0.005(4) -0.012(5)
C39 0.039(5) 0.030(4) 0.026(4) 0.001(4) 0.006(4) 0.005(4)
C40 0.057(7) 0.090(8) 0.031(5) 0.027(5) 0.004(5) -0.007(6)
C41 0.065(7) 0.053(6) 0.031(5) 0.002(4) 0.005(4) -0.026(5)
C42 0.038(5) 0.042(5) 0.022(4) -0.001(4) 0.005(3) -0.014(4)
C43 0.076(7) 0.046(5) 0.029(5) 0.004(4) 0.006(5) -0.028(5)
C44 0.086(8) 0.054(6) 0.033(6) -0.007(5) 0.000(5) -0.018(6)
C45 0.060(7) 0.078(7) 0.024(5) -0.005(5) 0.001(4) -0.027(6)
Cl1 0.0540(15) 0.0507(14) 0.0435(13) 0.0012(11) 0.0038(11) 0.0039(11)
Cl2 0.0506(13) 0.0394(12) 0.0328(11) 0.0042(9) 0.0090(9) 0.0018(10)
Cl3 0.074(2) 0.0712(18) 0.0694(18) 0.0072(15) 0.0228(15) 0.0154(15)
Cu1 0.0771(9) 0.0645(8) 0.0314(6) -0.0014(6) 0.0214(6) -0.0182(7)
Cu2 0.0479(7) 0.0520(7) 0.0246(5) -0.0022(5) 0.0156(5) -0.0035(5)
Cu3 0.0544(8) 0.0868(10) 0.0331(6) 0.0096(6) 0.0057(5) -0.0272(7)
Cu4 0.0702(8) 0.0482(7) 0.0304(6) -0.0034(5) -0.0062(5) 0.0037(6)
Cu5 0.0744(10) 0.1158(12) 0.0317(7) 0.0015(7) 0.0141(6) -0.0233(9)
Cu6 0.082(6) 0.058(2) 0.054(2) 0.0003(16) 0.020(2) -0.009(2)
Cu7 0.0917(11) 0.1220(13) 0.0178(6) 0.0002(7) 0.0101(6) 0.0214(9)
Cu6B 0.119(15) 0.103(7) 0.070(6) -0.020(5) 0.042(7) -0.027(7)
N1 0.050(5) 0.039(5) 0.058(5) 0.009(5) 0.019(4) 0.012(4)
N2 0.071(8) 0.062(8) 0.016(4) -0.010(5) 0.002(5) 0.029(5)
N3 0.063(5) 0.046(5) 0.040(5) 0.002(4) 0.009(4) 0.009(4)
N4 0.042(4) 0.048(4) 0.029(4) -0.001(3) 0.016(3) -0.005(3)
N5 0.036(4) 0.053(4) 0.019(3) 0.005(3) 0.010(3) 0.007(3)
N6 0.051(5) 0.058(5) 0.030(4) 0.006(4) 0.006(3) -0.015(4)
N7 0.047(5) 0.047(4) 0.022(4) -0.001(3) 0.002(3) 0.004(4)
N8 0.060(5) 0.062(5) 0.019(4) 0.010(3) 0.014(4) 0.006(4)
N9 0.060(5) 0.057(5) 0.026(4) 0.000(4) 0.006(4) 0.007(4)
N10 0.047(5) 0.062(5) 0.018(4) -0.001(4) 0.004(3) 0.006(4)
O1 0.030(3) 0.048(3) 0.026(3) -0.009(3) 0.001(2) -0.002(3)
O2 0.034(3) 0.039(3) 0.022(3) -0.003(2) 0.019(2) -0.002(2)
O3 0.026(3) 0.049(3) 0.018(3) 0.006(2) 0.003(2) 0.004(3)
O4 0.030(3) 0.055(4) 0.020(3) 0.003(3) 0.013(2) 0.004(3)
O5 0.076(5) 0.034(3) 0.035(4) -0.004(3) -0.006(3) -0.007(3)
O6 0.034(3) 0.042(3) 0.037(3) 0.009(3) 0.014(3) 0.005(3)
O7 0.031(3) 0.047(3) 0.019(3) -0.006(2) 0.010(2) 0.002(3)
O8 0.030(3) 0.047(3) 0.024(3) -0.003(2) 0.005(2) 0.004(3)
O9 0.029(3) 0.034(3) 0.029(3) 0.002(2) -0.003(2) -0.004(2)
O10 0.031(3) 0.042(3) 0.028(3) 0.004(2) 0.012(2) -0.003(3)
O11 0.034(3) 0.036(3) 0.027(3) -0.011(2) 0.004(2) -0.001(2)
O12 0.072(5) 0.040(3) 0.031(3) 0.001(3) 0.020(3) -0.011(3)
O13 0.120(7) 0.108(6) 0.026(4) -0.012(4) 0.001(4) -0.053(6)
O14 0.088(6) 0.114(6) 0.028(4) 0.008(4) 0.019(4) -0.043(5)
O15W 0.048(3) 0.030(3) 0.019(3) -0.001(2) 0.009(2) -0.009(2)
O16W 0.023(3) 0.034(3) 0.077(4) -0.002(3) 0.012(3) 0.003(2)
O17W 0.027(3) 0.032(3) 0.045(3) -0.001(3) 0.008(2) -0.002(2)
O18W 0.039(3) 0.036(3) 0.024(3) 0.002(2) 0.000(2) -0.003(3)
O19W 0.048(4) 0.040(3) 0.051(4) -0.007(3) 0.022(3) 0.004(3)
O20W 0.028(3) 0.038(3) 0.038(3) 0.004(3) 0.011(2) 0.003(2)
O21W 0.098(6) 0.055(4) 0.095(6) 0.003(4) 0.052(5) 0.012(4)
O22W 0.101(7) 0.042(4) 0.143(8) -0.001(5) 0.001(6) 0.001(4)
Tb1 0.0214(2) 0.0287(2) 0.01726(19) 0.00042(15) 0.00558(14) -0.00088(15)
Tb2 0.0210(2) 0.0320(2) 0.01445(18) -0.00021(15) 0.00595(14) 0.00001(15)

loop_
_atom_type_symbol
_atom_type_description
_atom_type_scat_dispersion_real
_atom_type_scat_dispersion_imag
_atom_type_scat_source
C C 0.0033 0.0016 'International Tables Vol C Tables 4.2.6.8 and 6.1.1.4'
H H 0.0000 0.0000 'International Tables Vol C Tables 4.2.6.8 and 6.1.1.4'
Cl Cl 0.1484 0.1585 'International Tables Vol C Tables 4.2.6.8 and 6.1.1.4'
Cu Cu 0.3201 1.2651 'International Tables Vol C Tables 4.2.6.8 and 6.1.1.4'
N N 0.0061 0.0033 'International Tables Vol C Tables 4.2.6.8 and 6.1.1.4'
O O 0.0106 0.0060 'International Tables Vol C Tables 4.2.6.8 and 6.1.1.4'
Tb Tb -0.1723 4.1537 'International Tables Vol C Tables 4.2.6.8 and 6.1.1.4'

loop_
_geom_angle_atom_site_label_1
_geom_angle_atom_site_label_2
_geom_angle_atom_site_label_3
_geom_angle
_geom_angle_site_symmetry_1
_geom_angle_site_symmetry_3
N1 C1 C1 0.0(10) 2 2
N1 C1 Cu1 166.5(11) 2 .
C1 C1 Cu1 166.5(11) 2 .
N2 C2 Cu2 145.9(17) . 2_655
N2 C2 Cu2 146.0(18) . .
Cu2 C2 Cu2 66.2(4) 2_655 .
N3 C3 Cu5 144.6(8) . .
N3 C3 Cu4 136.6(7) . .
Cu5 C3 Cu4 78.4(3) . .
N4 C4 C5 123.8(8) . .
N4 C4 H4 118.1 . .
C5 C4 H4 118.1 . .
C6 C5 C4 118.9(8) . .
C6 C5 H5 120.6 . .
C4 C5 H5 120.6 . .
C7 C6 C5 117.3(7) . .
C7 C6 C9 120.2(7) . .
C5 C6 C9 122.5(7) . .
C6 C7 C8 120.1(7) . .
C6 C7 H7 120.0 . .
C8 C7 H7 120.0 . .
N4 C8 C7 123.0(8) . .
N4 C8 H8 118.5 . .
C7 C8 H8 118.5 . .
O2 C9 O1 125.6(7) . .
O2 C9 C6 117.2(7) . .
O1 C9 C6 117.1(7) . .
N5 C10 C11 123.3(7) . .
N5 C10 H10 118.3 . .
C11 C10 H10 118.3 . .
C12 C11 C10 119.8(7) . .
C12 C11 H11 120.1 . .
C10 C11 H11 120.1 . .
C11 C12 C13 117.3(7) . .
C11 C12 C15 122.6(7) . .
C13 C12 C15 120.1(6) . .
C14 C13 C12 119.5(7) . .
C14 C13 H13 120.3 . .
C12 C13 H13 120.3 . .
N5 C14 C13 122.6(7) . .
N5 C14 H14 118.7 . .
C13 C14 H14 118.7 . .
O3 C15 O4 126.1(6) . .
O3 C15 C12 117.7(6) . .
O4 C15 C12 116.2(6) . .
N6 C16 C17 125.0(8) . .
N6 C16 H16 117.5 . .
C17 C16 H16 117.5 . .
C16 C17 C18 118.0(8) . .
C16 C17 H17 121.0 . .
C18 C17 H17 121.0 . .
C19 C18 C17 117.8(7) . .
C19 C18 C21 122.2(7) . .
C17 C18 C21 119.8(8) . .
C18 C19 C20 119.8(8) . .
C18 C19 H19 120.1 . .
C20 C19 H19 120.1 . .
N6 C20 C19 123.8(8) . .
N6 C20 H20 118.1 . .
C19 C20 H20 118.1 . .
O5 C21 O6 125.5(7) . .
O5 C21 C18 118.0(7) . .
O6 C21 C18 116.6(7) . .
N7 C22 C23 123.7(8) . .
N7 C22 H22 118.2 . .
C23 C22 H22 118.2 . .
C22 C23 C24 120.0(7) . .
C22 C23 H23 120.0 . .
C24 C23 H23 120.0 . .
C23 C24 C25 116.4(7) . .
C23 C24 C27 122.8(7) . .
C25 C24 C27 120.9(7) . .
C26 C25 C24 119.4(8) . .
C26 C25 H25 120.3 . .
C24 C25 H25 120.3 . .
N7 C26 C25 123.9(8) . .
N7 C26 H26 118.1 . .
C25 C26 H26 118.1 . .
O8 C27 O7 126.6(7) . .
O8 C27 C24 117.6(7) . .
O7 C27 C24 115.7(7) . .
N8 C28 C29 123.2(8) . .
N8 C28 H28 118.4 . .
C29 C28 H28 118.4 . .
C28 C29 C30 119.9(8) . .
C28 C29 H29 120.1 . .
C30 C29 H29 120.1 . .
C31 C30 C29 117.2(8) . .
C31 C30 C33 121.3(7) . .
C29 C30 C33 121.4(7) . .
C30 C31 C32 119.9(8) . .
C30 C31 H31 120.1 . .
C32 C31 H31 120.1 . .
N8 C32 C31 122.0(9) . .
N8 C32 H32 119.0 . .
C31 C32 H32 119.0 . .
O10 C33 O9 123.6(7) . .
O10 C33 C30 118.5(7) . .
O9 C33 C30 117.9(7) . .
N9 C34 C35 122.8(9) . .
N9 C34 H34 118.6 . .
C35 C34 H34 118.6 . .
C36 C35 C34 121.0(9) . .
C36 C35 H35 119.5 . .
C34 C35 H35 119.5 . .
C35 C36 C37 116.3(8) . .
C35 C36 C39 122.2(7) . .
C37 C36 C39 121.4(7) . .
C36 C37 C38 120.4(8) . .
C36 C37 H37 119.8 . .
C38 C37 H37 119.8 . .
N9 C38 C37 122.4(8) . .
N9 C38 H38 118.8 . .
C37 C38 H38 118.8 . .
O12 C39 O11 125.8(7) . .
O12 C39 C36 116.8(7) . .
O11 C39 C36 117.4(7) . .
N10 C40 C41 123.7(9) . .
N10 C40 H40 118.1 . .
C41 C40 H40 118.1 . .
C42 C41 C40 118.3(9) . .
C42 C41 H41 120.8 . .
C40 C41 H41 120.8 . .
C43 C42 C41 118.0(7) . .
C43 C42 C45 122.0(8) . .
C41 C42 C45 119.9(8) . .
C42 C43 C44 120.0(8) . .
C42 C43 H43 120.0 . .
C44 C43 H43 120.0 . .
N10 C44 C43 122.9(9) . .
N10 C44 H44 118.6 . .
C43 C44 H44 118.6 . .
O14 C45 O13 128.6(9) . .
O14 C45 C42 116.3(8) . .
O13 C45 C42 115.0(8) . .
Cu2 Cl1 Cu1 101.86(10) . .
Cu6B Cl2 Cu4 162.0(2) 1_455 .
Cu6B Cl2 Cu4 101.3(3) 1_455 2_765
Cu4 Cl2 Cu4 80.28(8) . 2_765
Cu6 Cl3 Cu5 112.59(13) . .
Cu6 Cl3 Cu6B 31.6(4) . 2_865
Cu5 Cl3 Cu6B 81.2(4) . 2_865
Cu6 Cl3 Cu6B 30.8(5) . .
Cu5 Cl3 Cu6B 143.1(5) . .
Cu6B Cl3 Cu6B 62.4(8) 2_865 .
C1 Cu1 N4 118.3(3) . 1_554
C1 Cu1 Cl1 123.8(3) . .
N4 Cu1 Cl1 103.6(2) 1_554 .
C1 Cu1 Cu3 63.8(2) . 1_455
N4 Cu1 Cu3 127.2(2) 1_554 1_455
Cl1 Cu1 Cu3 117.60(8) . 1_455
N5 Cu2 C2 109.5(4) . 2_655
N5 Cu2 C2 104.1(4) . .
C2 Cu2 C2 113.8(4) 2_655 .
N5 Cu2 Cl1 102.1(2) . .
C2 Cu2 Cl1 116.9(4) 2_655 .
C2 Cu2 Cl1 109.1(3) . .
N5 Cu2 Cu2 121.8(2) . 2_655
C2 Cu2 Cu2 57.6(3) 2_655 2_655
C2 Cu2 Cu2 56.3(3) . 2_655
Cl1 Cu2 Cu2 135.43(9) . 2_655
N3 Cu3 N2 142.2(4) . .
N3 Cu3 N6 107.2(3) . 1_655
N2 Cu3 N6 103.0(3) . 1_655
N3 Cu3 Cu1 61.1(2) . 1_655
N2 Cu3 Cu1 124.3(3) . 1_655
N6 Cu3 Cu1 114.2(2) 1_655 1_655
C3 Cu4 N7 114.8(3) . .
C3 Cu4 Cl2 108.7(3) . .
N7 Cu4 Cl2 104.4(2) . .
C3 Cu4 Cl2 115.1(2) . 2_765
N7 Cu4 Cl2 112.4(2) . 2_765
Cl2 Cu4 Cl2 99.72(8) . 2_765
C3 Cu4 Cu5 49.4(2) . .
N7 Cu4 Cu5 115.8(2) . .
Cl2 Cu4 Cu5 139.33(7) . .
Cl2 Cu4 Cu5 71.02(7) 2_765 .
C3 Cu5 N8 121.4(3) . 2_765
C3 Cu5 Cl3 129.1(3) . .
N8 Cu5 Cl3 106.4(2) 2_765 .
C3 Cu5 Cu4 52.2(3) . .
N8 Cu5 Cu4 132.0(2) 2_765 .
Cl3 Cu5 Cu4 107.33(9) . .
C3 Cu5 Cu6B 131.4(3) . 2_865
N8 Cu5 Cu6B 96.4(3) 2_765 2_865
Cl3 Cu5 Cu6B 50.4(4) . 2_865
Cu4 Cu5 Cu6B 80.2(2) . 2_865
Cl3 Cu6 Cl3 179.999(1) . 2_865
N9 Cu7 N10 174.6(3) . .
Cl2 Cu6B Cl3 111.4(4) 1_655 2_865
Cl2 Cu6B Cl3 130.8(6) 1_655 .
Cl3 Cu6B Cl3 117.6(8) 2_865 .
Cl2 Cu6B Cu6B 170.2(7) 1_655 2_865
Cl3 Cu6B Cu6B 59.8(6) 2_865 2_865
Cl3 Cu6B Cu6B 57.8(5) . 2_865
Cl2 Cu6B Cu5 63.8(3) 1_655 2_865
Cl3 Cu6B Cu5 48.39(18) 2_865 2_865
Cl3 Cu6B Cu5 165.0(8) . 2_865
Cu6B Cu6B Cu5 107.9(6) 2_865 2_865
C2 N2 Cu3 170.1(18) . .
C3 N3 Cu3 164.7(7) . .
C4 N4 C8 116.7(7) . .
C4 N4 Cu1 121.3(6) . 1_556
C8 N4 Cu1 120.1(6) . 1_556
C10 N5 C14 117.5(6) . .
C10 N5 Cu2 123.7(5) . .
C14 N5 Cu2 118.7(5) . .
C20 N6 C16 115.6(7) . .
C20 N6 Cu3 120.1(6) . 1_455
C16 N6 Cu3 124.0(6) . 1_455
C22 N7 C26 116.6(7) . .
C22 N7 Cu4 122.0(6) . .
C26 N7 Cu4 121.4(6) . .
C28 N8 C32 117.7(7) . .
C28 N8 Cu5 119.1(6) . 2_765
C32 N8 Cu5 121.0(6) . 2_765
C38 N9 C34 117.1(8) . .
C38 N9 Cu7 120.2(6) . .
C34 N9 Cu7 122.7(7) . .
C40 N10 C44 117.0(7) . .
C40 N10 Cu7 120.8(6) . .
C44 N10 Cu7 122.1(6) . .
C9 O1 Tb2 177.6(5) . 2_556
C9 O2 Tb2 129.4(5) . .
C15 O3 Tb2 177.6(5) . 2_656
C15 O4 Tb2 131.1(5) . .
C21 O6 Tb2 129.7(5) . .
C27 O7 Tb1 171.2(5) . .
C27 O8 Tb1 130.0(5) . 2_866
C33 O9 Tb1 138.7(5) . .
C33 O10 Tb1 165.5(5) . 2_766
C39 O11 Tb1 130.5(5) . .
Tb1 O15W H15A 120.7 . .
Tb1 O15W H15B 125.5 . .
H15A O15W H15B 105.7 . .
Tb1 O16W H16A 115.6 . .
Tb1 O16W H16B 129.1 . .
H16A O16W H16B 107.7 . .
Tb1 O17W H17A 125.1 . .
Tb1 O17W H17B 76.8 . .
H17A O17W H17B 107.7 . .
Tb2 O18W H18A 118.3 . .
Tb2 O18W H18B 121.1 . .
H18A O18W H18B 105.3 . .
Tb2 O19W H19A 127.8 . .
Tb2 O19W H19B 63.3 . .
H19A O19W H19B 106.0 . .
Tb2 O20W H20A 121.1 . .
Tb2 O20W H20B 122.0 . .
H20A O20W H20B 105.0 . .
H21A O21W H21B 110.6 . .
H22A O22W H22B 105.0 . .
O7 Tb1 O10 142.73(19) . 2_766
O7 Tb1 O9 90.95(18) . .
O10 Tb1 O9 99.50(19) 2_766 .
O7 Tb1 O8 101.50(18) . 2_866
O10 Tb1 O8 90.82(18) 2_766 2_866
O9 Tb1 O8 143.94(18) . 2_866
O7 Tb1 O16W 75.18(16) . .
O10 Tb1 O16W 74.94(16) 2_766 .
O9 Tb1 O16W 142.56(15) . .
O8 Tb1 O16W 73.48(16) 2_866 .
O7 Tb1 O11 146.08(19) . .
O10 Tb1 O11 71.14(18) 2_766 .
O9 Tb1 O11 77.37(17) . .
O8 Tb1 O11 73.50(17) 2_866 .
O16W Tb1 O11 131.56(15) . .
O7 Tb1 O15W 72.06(17) . .
O10 Tb1 O15W 145.11(17) 2_766 .
O9 Tb1 O15W 77.22(17) . .
O8 Tb1 O15W 74.81(18) 2_866 .
O16W Tb1 O15W 127.96(15) . .
O11 Tb1 O15W 74.30(17) . .
O7 Tb1 O17W 74.35(15) . .
O10 Tb1 O17W 75.34(16) 2_766 .
O9 Tb1 O17W 71.47(15) . .
O8 Tb1 O17W 144.44(16) 2_866 .
O16W Tb1 O17W 71.33(10) . .
O11 Tb1 O17W 128.97(15) . .
O15W Tb1 O17W 133.03(14) . .
O7 Tb1 H17B 66.6 . .
O10 Tb1 H17B 77.7 2_766 .
O9 Tb1 H17B 89.8 . .
O8 Tb1 H17B 126.2 2_866 .
O16W Tb1 H17B 52.7 . .
O11 Tb1 H17B 143.5 . .
O15W Tb1 H17B 136.4 . .
O17W Tb1 H17B 19.4 . .
O3 Tb2 O1 142.07(19) 2_656 2_556
O3 Tb2 O4 101.46(18) 2_656 .
O1 Tb2 O4 89.89(18) 2_556 .
O3 Tb2 O2 88.92(18) 2_656 .
O1 Tb2 O2 103.09(18) 2_556 .
O4 Tb2 O2 143.71(18) . .
O3 Tb2 O19W 75.67(19) 2_656 .
O1 Tb2 O19W 73.41(19) 2_556 .
O4 Tb2 O19W 72.82(19) . .
O2 Tb2 O19W 143.26(18) . .
O3 Tb2 O6 144.96(19) 2_656 .
O1 Tb2 O6 72.88(19) 2_556 .
O4 Tb2 O6 75.01(18) . .
O2 Tb2 O6 76.75(18) . .
O19W Tb2 O6 132.76(19) . .
O3 Tb2 O18W 71.81(18) 2_656 .
O1 Tb2 O18W 145.65(18) 2_556 .
O4 Tb2 O18W 73.23(17) . .
O2 Tb2 O18W 77.39(17) . .
O19W Tb2 O18W 126.27(18) . .
O6 Tb2 O18W 73.90(18) . .
O3 Tb2 O20W 74.48(18) 2_656 .
O1 Tb2 O20W 75.36(18) 2_556 .
O4 Tb2 O20W 144.14(17) . .
O2 Tb2 O20W 72.11(17) . .
O19W Tb2 O20W 71.68(18) . .
O6 Tb2 O20W 128.35(17) . .
O18W Tb2 O20W 134.38(16) . .
O3 Tb2 H19B 55.5 2_656 .
O1 Tb2 H19B 91.6 2_556 .
O4 Tb2 H19B 81.2 . .
O2 Tb2 H19B 131.1 . .
O19W Tb2 H19B 20.3 . .
O6 Tb2 H19B 151.4 . .
O18W Tb2 H19B 114.3 . .
O20W Tb2 H19B 67.0 . .

loop_
_geom_bond_atom_site_label_1
_geom_bond_atom_site_label_2
_geom_bond_distance
_geom_bond_site_symmetry_2
C1 N1 1.151(15) 2
C1 C1 1.151(15) 2
C1 Cu1 1.892(8) .
C2 N2 0.818(12) .
C2 Cu2 2.174(13) 2_655
C2 Cu2 2.206(12) .
C3 N3 1.145(10) .
C3 Cu5 1.941(9) .
C3 Cu4 2.019(9) .
C4 N4 1.331(10) .
C4 C5 1.384(10) .
C4 H4 0.9300 .
C5 C6 1.383(10) .
C5 H5 0.9300 .
C6 C7 1.376(10) .
C6 C9 1.516(9) .
C7 C8 1.376(10) .
C7 H7 0.9300 .
C8 N4 1.338(10) .
C8 H8 0.9300 .
C9 O2 1.246(8) .
C9 O1 1.252(8) .
C10 N5 1.321(9) .
C10 C11 1.376(10) .
C10 H10 0.9300 .
C11 C12 1.370(10) .
C11 H11 0.9300 .
C12 C13 1.393(10) .
C12 C15 1.502(9) .
C13 C14 1.374(10) .
C13 H13 0.9300 .
C14 N5 1.341(10) .
C14 H14 0.9300 .
C15 O3 1.245(8) .
C15 O4 1.253(8) .
C16 N6 1.338(10) .
C16 C17 1.376(11) .
C16 H16 0.9300 .
C17 C18 1.395(11) .
C17 H17 0.9300 .
C18 C19 1.370(11) .
C18 C21 1.514(10) .
C19 C20 1.377(11) .
C19 H19 0.9300 .
C20 N6 1.335(10) .
C20 H20 0.9300 .
C21 O5 1.232(9) .
C21 O6 1.270(9) .
C22 N7 1.323(10) .
C22 C23 1.371(10) .
C22 H22 0.9300 .
C23 C24 1.386(10) .
C23 H23 0.9300 .
C24 C25 1.394(10) .
C24 C27 1.504(9) .
C25 C26 1.368(11) .
C25 H25 0.9300 .
C26 N7 1.336(11) .
C26 H26 0.9300 .
C27 O8 1.233(8) .
C27 O7 1.260(8) .
C28 N8 1.311(11) .
C28 C29 1.372(11) .
C28 H28 0.9300 .
C29 C30 1.386(11) .
C29 H29 0.9300 .
C30 C31 1.372(11) .
C30 C33 1.482(10) .
C31 C32 1.380(12) .
C31 H31 0.9300 .
C32 N8 1.353(12) .
C32 H32 0.9300 .
C33 O10 1.249(9) .
C33 O9 1.262(8) .
C34 N9 1.329(11) .
C34 C35 1.382(11) .
C34 H34 0.9300 .
C35 C36 1.358(11) .
C35 H35 0.9300 .
C36 C37 1.374(11) .
C36 C39 1.522(10) .
C37 C38 1.394(11) .
C37 H37 0.9300 .
C38 N9 1.327(12) .
C38 H38 0.9300 .
C39 O12 1.241(9) .
C39 O11 1.267(9) .
C40 N10 1.308(12) .
C40 C41 1.394(12) .
C40 H40 0.9300 .
C41 C42 1.370(11) .
C41 H41 0.9300 .
C42 C43 1.358(11) .
C42 C45 1.529(11) .
C43 C44 1.368(11) .
C43 H43 0.9300 .
C44 N10 1.334(11) .
C44 H44 0.9300 .
C45 O14 1.241(11) .
C45 O13 1.247(11) .
Cl1 Cu2 2.285(3) .
Cl1 Cu1 2.332(3) .
Cl2 Cu6B 2.22(2) 1_455
Cl2 Cu4 2.423(3) .
Cl2 Cu4 2.438(2) 2_765
Cl3 Cu6 2.054(3) .
Cl3 Cu5 2.307(3) .
Cl3 Cu6B 2.377(14) 2_865
Cl3 Cu6B 2.427(12) .
Cu1 N4 2.046(7) 1_554
Cu1 Cu3 2.7859(18) 1_455
Cu2 N5 2.041(6) .
Cu2 C2 2.174(13) 2_655
Cu2 Cu2 2.391(2) 2_655
Cu3 N3 1.895(9) .
Cu3 N2 2.042(11) .
Cu3 N6 2.082(7) 1_655
Cu3 Cu1 2.7860(18) 1_655
Cu4 N7 2.035(6) .
Cu4 Cl2 2.438(2) 2_765
Cu4 Cu5 2.5040(19) .
Cu5 N8 2.014(7) 2_765
Cu5 Cu6B 3.049(10) 2_865
Cu6 Cl3 2.054(3) 2_865
Cu7 N9 1.917(7) .
Cu7 N10 1.923(6) .
Cu6B Cl2 2.22(2) 1_655
Cu6B Cl3 2.377(14) 2_865
Cu6B Cu6B 2.49(4) 2_865
Cu6B Cu5 3.050(10) 2_865
N4 Cu1 2.046(7) 1_556
N6 Cu3 2.083(7) 1_455
N8 Cu5 2.014(7) 2_765
O1 Tb2 2.298(5) 2_556
O2 Tb2 2.352(4) .
O3 Tb2 2.284(5) 2_656
O4 Tb2 2.338(5) .
O6 Tb2 2.431(5) .
O7 Tb1 2.293(5) .
O8 Tb1 2.356(5) 2_866
O9 Tb1 2.333(5) .
O10 Tb1 2.301(5) 2_766
O11 Tb1 2.429(5) .
O15W Tb1 2.463(5) .
O15W H15A 0.8471 .
O15W H15B 0.8466 .
O16W Tb1 2.397(4) .
O16W H16A 0.8499 .
O16W H16B 0.8500 .
O17W Tb1 2.537(4) .
O17W H17A 0.8499 .
O17W H17B 0.8500 .
O18W Tb2 2.456(5) .
O18W H18A 0.8486 .
O18W H18B 0.8496 .
O19W Tb2 2.429(5) .
O19W H19A 0.8461 .
O19W H19B 0.8474 .
O20W Tb2 2.493(5) .
O20W H20A 0.8510 .
O20W H20B 0.8510 .
O21W H21A 0.8200 .
O21W H21B 0.8225 .
O22W H22A 0.8516 .
O22W H22B 0.8511 .
Tb1 O10 2.301(5) 2_766
Tb1 O8 2.356(5) 2_866
Tb1 H17B 2.4857 .
Tb2 O3 2.284(5) 2_656
Tb2 O1 2.298(5) 2_556
Tb2 H19B 2.1831 .
